data_4327719
loop_
_publ_author_name
'Huang, X'
'Xia, Y'
'Zhang, H'
'Yan, Z'
'Tang, Y'
'Yang, X-J'
'Wu, B'

_publ_section_title
;
 Synthesis, crystal structure, and fluorescence studies of
 (1-naphthyl)(pyridyl)urea metal complexes
;
_journal_name_full
;
Inorganic Chemistry Communications
;
_journal_page_first 450
_journal_page_last 453
_journal_paper_doi 10.1016/j.inoche.2008.01.021
_journal_volume 11
_journal_year 2008
_chemical_formula_sum 'C34 H34 Cl2 Cu N6 O4'
_chemical_formula_weight 725.12
_space_group_IT_number 14
_symmetry_cell_setting monoclinic
_symmetry_space_group_name_Hall '-P 2yn'
_symmetry_space_group_name_H-M 'P 1 21/n 1'
_atom_sites_solution_hydrogens geom
_atom_sites_solution_primary direct
_atom_sites_solution_secondary difmap
_cell_angle_alpha 90.00
_cell_angle_beta 106.65(3)
_cell_angle_gamma 90.00
_cell_formula_units_Z 2
_cell_length_a 8.2260(16)
_cell_length_b 23.529(5)
_cell_length_c 8.6399(17)
_cell_measurement_temperature 293(2)
_cell_volume 1602.1(6)
_computing_cell_refinement 'Rapid Auto (Rigaku 2001)'
_computing_data_collection 'Rapid Auto (Rigaku 2001)'
_computing_data_reduction 'Rapid Auto (Rigaku 2001)'
_computing_structure_refinement 'SHELXL-97 (Sheldrick, 1997)'
_computing_structure_solution 'SHELXS-97 (Sheldrick, 1990)'
_diffrn_ambient_temperature 293(2)
_diffrn_measured_fraction_theta_full 0.988
_diffrn_measured_fraction_theta_max 0.988
_diffrn_measurement_device_type 'Rigaku Raxis Rapid IP'
_diffrn_radiation_monochromator graphite
_diffrn_radiation_source 'Rotating Anode'
_diffrn_radiation_type MoK\a
_diffrn_radiation_wavelength 0.71073
_diffrn_reflns_av_R_equivalents 0.0304
_diffrn_reflns_av_sigmaI/netI 0.0266
_diffrn_reflns_limit_h_max 10
_diffrn_reflns_limit_h_min 0
_diffrn_reflns_limit_k_max 30
_diffrn_reflns_limit_k_min 0
_diffrn_reflns_limit_l_max 10
_diffrn_reflns_limit_l_min -11
_diffrn_reflns_number 13468
_diffrn_reflns_theta_full 27.47
_diffrn_reflns_theta_max 27.47
_diffrn_reflns_theta_min 2.61
_exptl_absorpt_coefficient_mu 0.898
_exptl_absorpt_correction_T_max 1.1254
_exptl_absorpt_correction_T_min 0.9071
_exptl_absorpt_correction_type empirical
_exptl_absorpt_process_details Abscor
_exptl_crystal_colour blue
_exptl_crystal_density_diffrn 1.503
_exptl_crystal_density_method 'not measured'
_exptl_crystal_description block
_exptl_crystal_F_000 750
_exptl_crystal_size_max 0.45
_exptl_crystal_size_mid 0.36
_exptl_crystal_size_min 0.22
_refine_diff_density_max 0.440
_refine_diff_density_min -0.383
_refine_diff_density_rms 0.054
_refine_ls_extinction_method none
_refine_ls_goodness_of_fit_ref 1.042
_refine_ls_hydrogen_treatment constr
_refine_ls_matrix_type full
_refine_ls_number_parameters 215
_refine_ls_number_reflns 3632
_refine_ls_number_restraints 0
_refine_ls_restrained_S_all 1.042
_refine_ls_R_factor_all 0.0481
_refine_ls_R_factor_gt 0.0383
_refine_ls_shift/su_max 0.000
_refine_ls_shift/su_mean 0.000
_refine_ls_structure_factor_coef Fsqd
_refine_ls_weighting_details 'calc w=1/[\s^2^(Fo^2^)+(0.0491P)^2^+0.8545P] where P=(Fo^2^+2Fc^2^)/3'
_refine_ls_weighting_scheme calc
_refine_ls_wR_factor_gt 0.1023
_refine_ls_wR_factor_ref 0.1067
_reflns_number_gt 2936
_reflns_number_total 3632
_reflns_threshold_expression >2sigma(I)
_cod_data_source_file ICC-HXJ-1.cif
_cod_data_source_block Cu
_cod_depositor_comments
;
The following automatic conversions were performed:

'_exptl_absorpt_correction_type' value 'Empirical' changed to
'empirical' according to the built-in table from CIF Core dictionary
named 'cif_core.dic' version 2.4.1 from 2010-06-29.

Automatic conversion script
Id: cif_fix_values 1715 2011-07-08 13:25:40Z adriana 

The following automatic conversions were performed:

data name '_atom_site_symetry_multiplicity' was replaced with
'_atom_site_symmetry_multiplicity' as specified in the replacement
file 'data/replacement-values/replacement_tags.lst'.

Automatic conversion script
Id: cif_correct_tags 9268 2022-04-12 08:56:07Z antanas 
;
_cod_original_cell_volume 1602.1(5)
_cod_original_sg_symbol_H-M 'P 21/n'
_cod_database_code 4327719

loop_
_symmetry_equiv_pos_as_xyz
'x, y, z'
'-x+1/2, y+1/2, -z+1/2'
'-x, -y, -z'
'x-1/2, -y-1/2, z-1/2'

loop_
_atom_site_label
_atom_site_type_symbol
_atom_site_fract_x
_atom_site_fract_y
_atom_site_fract_z
_atom_site_U_iso_or_equiv
_atom_site_adp_type
_atom_site_occupancy
_atom_site_symmetry_multiplicity
_atom_site_calc_flag
_atom_site_refinement_flags
Cu1 Cu 0.0000 0.0000 1.0000 0.03494(12) Uani 1 2 d S
Cl1 Cl 0.28132(6) 0.00520(3) 0.99616(6) 0.04471(16) Uani 1 1 d .
O1 O -0.3721(2) -0.10020(8) 0.50415(18) 0.0558(5) Uani 1 1 d .
O2 O 0.0230(3) -0.09763(10) 0.9101(3) 0.0810(6) Uani 1 1 d .
H2 H 0.1194 -0.1080 0.9581 0.121 Uiso 1 1 calc R
N1 N -0.0754(2) 0.02773(8) 0.76916(19) 0.0356(4) Uani 1 1 d .
N2 N -0.3517(3) -0.01780(9) 0.3728(2) 0.0460(5) Uani 1 1 d .
H2A H -0.3953 -0.0002 0.2833 0.055 Uiso 1 1 calc R
N3 N -0.4927(3) -0.09274(8) 0.2325(2) 0.0494(5) Uani 1 1 d .
H3B H -0.4963 -0.0712 0.1512 0.059 Uiso 1 1 calc R
C1 C -0.1908(3) -0.00161(9) 0.6572(2) 0.0372(4) Uani 1 1 d .
H1A H -0.2430 -0.0327 0.6893 0.045 Uiso 1 1 calc R
C2 C -0.2356(3) 0.01292(9) 0.4938(2) 0.0369(5) Uani 1 1 d .
C3 C -0.1598(3) 0.06032(10) 0.4498(3) 0.0428(5) Uani 1 1 d .
H3A H -0.1864 0.0713 0.3420 0.051 Uiso 1 1 calc R
C4 C -0.0455(3) 0.09102(11) 0.5658(3) 0.0467(5) Uani 1 1 d .
H4A H 0.0039 0.1235 0.5378 0.056 Uiso 1 1 calc R
C5 C -0.0041(3) 0.07342(10) 0.7246(3) 0.0427(5) Uani 1 1 d .
H5A H 0.0756 0.0940 0.8027 0.051 Uiso 1 1 calc R
C6 C -0.4038(3) -0.07267(10) 0.3805(2) 0.0385(5) Uani 1 1 d .
C7 C -0.5787(3) -0.14470(10) 0.1982(2) 0.0401(5) Uani 1 1 d .
C8 C -0.6500(3) -0.17080(12) 0.3043(3) 0.0515(6) Uani 1 1 d .
H8A H -0.6380 -0.1547 0.4054 0.062 Uiso 1 1 calc R
C9 C -0.7399(4) -0.22102(15) 0.2625(3) 0.0682(8) Uani 1 1 d .
H9A H -0.7869 -0.2382 0.3366 0.082 Uiso 1 1 calc R
C10 C -0.7612(4) -0.24580(14) 0.1157(3) 0.0662(8) Uani 1 1 d .
H10A H -0.8224 -0.2794 0.0903 0.079 Uiso 1 1 calc R
C11 C -0.7140(4) -0.24427(13) -0.1524(3) 0.0620(7) Uani 1 1 d .
H11A H -0.7747 -0.2779 -0.1795 0.074 Uiso 1 1 calc R
C12 C -0.6491(4) -0.21864(14) -0.2620(3) 0.0646(8) Uani 1 1 d .
H12A H -0.6670 -0.2345 -0.3641 0.078 Uiso 1 1 calc R
C13 C -0.5554(4) -0.16854(13) -0.2228(3) 0.0571(7) Uani 1 1 d .
H13A H -0.5105 -0.1515 -0.2987 0.069 Uiso 1 1 calc R
C14 C -0.5293(3) -0.14443(11) -0.0746(3) 0.0463(5) Uani 1 1 d .
H14A H -0.4658 -0.1112 -0.0498 0.056 Uiso 1 1 calc R
C15 C -0.5976(3) -0.16933(10) 0.0424(2) 0.0391(5) Uani 1 1 d .
C16 C -0.6905(3) -0.22046(11) 0.0024(3) 0.0487(6) Uani 1 1 d .
C17 C -0.0765(5) -0.14369(17) 0.8585(5) 0.1000(13) Uani 1 1 d .
H17A H -0.0463 -0.1611 0.7702 0.150 Uiso 1 1 calc R
H17B H -0.1933 -0.1321 0.8233 0.150 Uiso 1 1 calc R
H17C H -0.0607 -0.1704 0.9455 0.150 Uiso 1 1 calc R

loop_
_atom_site_aniso_label
_atom_site_aniso_U_11
_atom_site_aniso_U_22
_atom_site_aniso_U_33
_atom_site_aniso_U_23
_atom_site_aniso_U_13
_atom_site_aniso_U_12
Cu1 0.03047(19) 0.0517(2) 0.02172(17) 0.00243(14) 0.00590(13) -0.00540(15)
Cl1 0.0334(3) 0.0675(4) 0.0339(3) 0.0123(2) 0.0108(2) 0.0006(2)
O1 0.0658(12) 0.0628(11) 0.0292(8) 0.0119(7) -0.0018(7) -0.0142(9)
O2 0.0699(14) 0.0759(15) 0.0905(16) -0.0078(13) 0.0124(12) 0.0037(12)
N1 0.0319(8) 0.0477(10) 0.0272(8) 0.0012(7) 0.0084(6) -0.0023(8)
N2 0.0628(13) 0.0477(11) 0.0208(8) 0.0048(7) 0.0012(8) -0.0003(9)
N3 0.0717(14) 0.0467(11) 0.0233(8) 0.0032(8) 0.0033(8) -0.0038(10)
C1 0.0376(10) 0.0480(12) 0.0256(9) 0.0028(8) 0.0083(8) -0.0027(9)
C2 0.0399(11) 0.0445(12) 0.0262(10) 0.0008(8) 0.0093(8) 0.0059(9)
C3 0.0510(13) 0.0487(13) 0.0285(10) 0.0094(9) 0.0112(9) 0.0066(10)
C4 0.0504(13) 0.0476(13) 0.0431(12) 0.0108(10) 0.0151(10) -0.0024(11)
C5 0.0399(11) 0.0497(13) 0.0362(11) 0.0023(9) 0.0072(9) -0.0051(10)
C6 0.0400(11) 0.0484(13) 0.0256(9) 0.0027(8) 0.0068(8) 0.0048(9)
C7 0.0391(11) 0.0473(12) 0.0301(10) 0.0022(9) 0.0037(8) 0.0045(9)
C8 0.0517(14) 0.0708(17) 0.0326(11) -0.0019(11) 0.0129(10) -0.0045(12)
C9 0.0709(18) 0.090(2) 0.0448(14) 0.0045(14) 0.0189(13) -0.0271(16)
C10 0.0722(19) 0.0708(19) 0.0523(15) -0.0008(13) 0.0126(13) -0.0284(15)
C11 0.0672(18) 0.0650(18) 0.0514(15) -0.0174(13) 0.0133(13) -0.0151(14)
C12 0.0747(19) 0.078(2) 0.0415(14) -0.0178(13) 0.0178(13) -0.0056(16)
C13 0.0609(16) 0.0740(18) 0.0402(13) -0.0020(12) 0.0204(12) -0.0004(14)
C14 0.0487(13) 0.0532(14) 0.0366(12) 0.0005(10) 0.0116(9) -0.0016(11)
C15 0.0360(10) 0.0468(12) 0.0321(10) 0.0010(9) 0.0058(8) 0.0045(9)
C16 0.0500(13) 0.0544(15) 0.0398(12) -0.0027(10) 0.0098(10) -0.0057(11)
C17 0.094(3) 0.077(2) 0.109(3) -0.006(2) -0.002(2) -0.010(2)

loop_
_geom_angle_atom_site_label_1
_geom_angle_atom_site_label_2
_geom_angle_atom_site_label_3
_geom_angle
_geom_angle_site_symmetry_1
_geom_angle_site_symmetry_3
N1 Cu1 N1 180.0 3_557 .
N1 Cu1 Cl1 89.67(6) 3_557 3_557
N1 Cu1 Cl1 90.33(6) . 3_557
N1 Cu1 Cl1 90.33(6) 3_557 .
N1 Cu1 Cl1 89.67(6) . .
Cl1 Cu1 Cl1 180.0 3_557 .
N1 Cu1 O2 88.88(8) 3_557 .
N1 Cu1 O2 91.12(8) . .
Cl1 Cu1 O2 97.06(6) 3_557 .
Cl1 Cu1 O2 82.94(6) . .
C17 O2 Cu1 139.5(2) . .
C17 O2 H2 109.5 . .
Cu1 O2 H2 105.7 . .
C5 N1 C1 119.19(18) . .
C5 N1 Cu1 120.63(14) . .
C1 N1 Cu1 120.07(14) . .
C6 N2 C2 127.44(18) . .
C6 N2 H2A 116.3 . .
C2 N2 H2A 116.3 . .
C6 N3 C7 127.08(19) . .
C6 N3 H3B 116.5 . .
C7 N3 H3B 116.5 . .
N1 C1 C2 122.1(2) . .
N1 C1 H1A 118.9 . .
C2 C1 H1A 118.9 . .
C3 C2 C1 117.8(2) . .
C3 C2 N2 118.45(19) . .
C1 C2 N2 123.7(2) . .
C4 C3 C2 119.6(2) . .
C4 C3 H3A 120.2 . .
C2 C3 H3A 120.2 . .
C3 C4 C5 119.5(2) . .
C3 C4 H4A 120.3 . .
C5 C4 H4A 120.3 . .
N1 C5 C4 121.7(2) . .
N1 C5 H5A 119.1 . .
C4 C5 H5A 119.1 . .
O1 C6 N3 124.3(2) . .
O1 C6 N2 123.8(2) . .
N3 C6 N2 111.87(18) . .
C8 C7 N3 122.6(2) . .
C8 C7 C15 119.8(2) . .
N3 C7 C15 117.6(2) . .
C7 C8 C9 120.5(2) . .
C7 C8 H8A 119.7 . .
C9 C8 H8A 119.7 . .
C10 C9 C8 121.6(3) . .
C10 C9 H9A 119.2 . .
C8 C9 H9A 119.2 . .
C9 C10 C16 119.9(3) . .
C9 C10 H10A 120.0 . .
C16 C10 H10A 120.0 . .
C12 C11 C16 120.8(3) . .
C12 C11 H11A 119.6 . .
C16 C11 H11A 119.6 . .
C11 C12 C13 120.5(2) . .
C11 C12 H12A 119.8 . .
C13 C12 H12A 119.8 . .
C14 C13 C12 120.5(2) . .
C14 C13 H13A 119.7 . .
C12 C13 H13A 119.7 . .
C13 C14 C15 120.8(2) . .
C13 C14 H14A 119.6 . .
C15 C14 H14A 119.6 . .
C16 C15 C14 118.3(2) . .
C16 C15 C7 118.6(2) . .
C14 C15 C7 123.0(2) . .
C10 C16 C11 121.3(3) . .
C10 C16 C15 119.6(2) . .
C11 C16 C15 119.1(2) . .
O2 C17 H17A 109.5 . .
O2 C17 H17B 109.5 . .
H17A C17 H17B 109.5 . .
O2 C17 H17C 109.5 . .
H17A C17 H17C 109.5 . .
H17B C17 H17C 109.5 . .

loop_
_geom_bond_atom_site_label_1
_geom_bond_atom_site_label_2
_geom_bond_distance
_geom_bond_site_symmetry_2
Cu1 N1 2.0197(17) 3_557
Cu1 N1 2.0197(17) .
Cu1 Cl1 2.3271(7) 3_557
Cu1 Cl1 2.3271(7) .
Cu1 O2 2.450(2) .
O1 C6 1.212(2) .
O2 C17 1.354(4) .
O2 H2 0.8200 .
N1 C5 1.333(3) .
N1 C1 1.337(3) .
N2 C6 1.368(3) .
N2 C2 1.398(3) .
N2 H2A 0.8600 .
N3 C6 1.363(3) .
N3 C7 1.401(3) .
N3 H3B 0.8600 .
C1 C2 1.395(3) .
C1 H1A 0.9300 .
C2 C3 1.383(3) .
C3 C4 1.367(3) .
C3 H3A 0.9300 .
C4 C5 1.379(3) .
C4 H4A 0.9300 .
C5 H5A 0.9300 .
C7 C8 1.367(3) .
C7 C15 1.433(3) .
C8 C9 1.386(4) .
C8 H8A 0.9300 .
C9 C10 1.362(4) .
C9 H9A 0.9300 .
C10 C16 1.406(4) .
C10 H10A 0.9300 .
C11 C12 1.355(4) .
C11 C16 1.411(3) .
C11 H11A 0.9300 .
C12 C13 1.396(4) .
C12 H12A 0.9300 .
C13 C14 1.360(3) .
C13 H13A 0.9300 .
C14 C15 1.417(3) .
C14 H14A 0.9300 .
C15 C16 1.414(3) .
C17 H17A 0.9600 .
C17 H17B 0.9600 .
C17 H17C 0.9600 .

loop_
_geom_hbond_atom_site_label_D
_geom_hbond_atom_site_label_H
_geom_hbond_atom_site_label_A
_geom_hbond_distance_DH
_geom_hbond_distance_HA
_geom_hbond_distance_DA
_geom_hbond_angle_DHA
_geom_hbond_site_symmetry_A
C1 H1A O1 0.93 2.29 2.868(3) 120.0 .
C8 H8A O1 0.93 2.47 2.950(3) 112.4 .
N3 H3B Cl1 0.86 2.64 3.280(2) 132.3 1_454

loop_
_geom_torsion_atom_site_label_1
_geom_torsion_atom_site_label_2
_geom_torsion_atom_site_label_3
_geom_torsion_atom_site_label_4
_geom_torsion
_geom_torsion_site_symmetry_1
N1 Cu1 O2 C17 95.9(4) 3_557
N1 Cu1 O2 C17 -84.1(4) .
Cl1 Cu1 O2 C17 6.4(4) 3_557
Cl1 Cu1 O2 C17 -173.6(4) .
N1 Cu1 N1 C5 26(22) 3_557
Cl1 Cu1 N1 C5 131.05(17) 3_557
Cl1 Cu1 N1 C5 -48.95(17) .
O2 Cu1 N1 C5 -131.88(18) .
N1 Cu1 N1 C1 -158(22) 3_557
Cl1 Cu1 N1 C1 -52.84(16) 3_557
Cl1 Cu1 N1 C1 127.16(16) .
O2 Cu1 N1 C1 44.22(17) .
C5 N1 C1 C2 2.1(3) .
Cu1 N1 C1 C2 -174.08(16) .
N1 C1 C2 C3 -1.8(3) .
N1 C1 C2 N2 177.9(2) .
C6 N2 C2 C3 160.3(2) .
C6 N2 C2 C1 -19.4(4) .
C1 C2 C3 C4 -0.1(3) .
N2 C2 C3 C4 -179.8(2) .
C2 C3 C4 C5 1.7(4) .
C1 N1 C5 C4 -0.4(3) .
Cu1 N1 C5 C4 175.70(18) .
C3 C4 C5 N1 -1.4(4) .
C7 N3 C6 O1 8.0(4) .
C7 N3 C6 N2 -173.1(2) .
C2 N2 C6 O1 10.4(4) .
C2 N2 C6 N3 -168.5(2) .
C6 N3 C7 C8 30.3(4) .
C6 N3 C7 C15 -152.5(2) .
N3 C7 C8 C9 177.3(3) .
C15 C7 C8 C9 0.2(4) .
C7 C8 C9 C10 -0.3(5) .
C8 C9 C10 C16 0.2(5) .
C16 C11 C12 C13 1.0(5) .
C11 C12 C13 C14 -0.6(5) .
C12 C13 C14 C15 -0.5(4) .
C13 C14 C15 C16 1.3(4) .
C13 C14 C15 C7 -177.9(2) .
C8 C7 C15 C16 0.0(3) .
N3 C7 C15 C16 -177.2(2) .
C8 C7 C15 C14 179.2(2) .
N3 C7 C15 C14 2.0(3) .
C9 C10 C16 C11 -178.3(3) .
C9 C10 C16 C15 0.0(5) .
C12 C11 C16 C10 178.2(3) .
C12 C11 C16 C15 -0.2(4) .
C14 C15 C16 C10 -179.4(2) .
C7 C15 C16 C10 -0.2(4) .
C14 C15 C16 C11 -1.0(4) .
C7 C15 C16 C11 178.3(2) .
